data_4088705
loop_
_publ_author_name
'Vilanova, Sean P.'
'Iluc, Vlad M.'

_publ_section_title
;
 Aryl and Benzyl C--H Activation of N-Substituted PNP Ligands
;
_journal_issue 12
_journal_name_full Organometallics
_journal_page_first 2110
_journal_paper_doi 10.1021/acs.organomet.6b00333
_journal_volume 35
_journal_year 2016
_chemical_formula_sum 'C43 H54.5 Cl Ir N P2'
_chemical_formula_weight 874.96
_space_group_IT_number 14
_space_group_name_Hall '-P 2yn'
_space_group_name_H-M_alt 'P 1 21/n 1'
_symmetry_cell_setting monoclinic
_symmetry_space_group_name_H-M 'P 1 21/n 1'
_atom_sites_solution_hydrogens geom
_atom_sites_solution_primary direct
_atom_sites_solution_secondary difmap
_audit_creation_method SHELXL-97
_cell_angle_alpha 90.00
_cell_angle_beta 99.716(2)
_cell_angle_gamma 90.00
_cell_formula_units_Z 8
_cell_length_a 21.090(2)
_cell_length_b 11.2859(11)
_cell_length_c 32.361(3)
_cell_measurement_reflns_used 9926
_cell_measurement_temperature 120(2)
_cell_measurement_theta_max 28.57
_cell_measurement_theta_min 2.21
_cell_volume 7592.1(13)
_computing_structure_refinement 'SHELXL-97 (Sheldrick, 1997)'
_computing_structure_solution 'SHELXS-97 (Sheldrick, 1990)'
_diffrn_ambient_temperature 120(2)
_diffrn_measured_fraction_theta_full 1.000
_diffrn_measured_fraction_theta_max 1.000
_diffrn_measurement_device_type 'Bruker APEX-II'
_diffrn_radiation_monochromator graphite
_diffrn_radiation_source 'fine-focus sealed tube'
_diffrn_radiation_type MoK\a
_diffrn_radiation_wavelength 0.71073
_diffrn_reflns_av_R_equivalents 0.0552
_diffrn_reflns_av_sigmaI/netI 0.0365
_diffrn_reflns_limit_h_max 25
_diffrn_reflns_limit_h_min -25
_diffrn_reflns_limit_k_max 13
_diffrn_reflns_limit_k_min -13
_diffrn_reflns_limit_l_max 38
_diffrn_reflns_limit_l_min -38
_diffrn_reflns_number 96234
_diffrn_reflns_theta_full 25.00
_diffrn_reflns_theta_max 25.00
_diffrn_reflns_theta_min 1.08
_exptl_absorpt_coefficient_mu 3.704
_exptl_absorpt_correction_T_max 0.9131
_exptl_absorpt_correction_T_min 0.9034
_exptl_absorpt_correction_type multi-scan
_exptl_absorpt_process_details 'Bruker AXS area detector scaling and absorption correction'
_exptl_crystal_density_diffrn 1.531
_exptl_crystal_density_method 'not measured'
_exptl_crystal_description block
_exptl_crystal_F_000 3548
_exptl_crystal_size_max 0.03
_exptl_crystal_size_mid 0.03
_exptl_crystal_size_min 0.03
_refine_diff_density_max 1.901
_refine_diff_density_min -0.778
_refine_diff_density_rms 0.114
_refine_ls_extinction_method none
_refine_ls_goodness_of_fit_ref 1.037
_refine_ls_hydrogen_treatment mixed
_refine_ls_matrix_type full
_refine_ls_number_parameters 885
_refine_ls_number_reflns 13383
_refine_ls_number_restraints 0
_refine_ls_restrained_S_all 1.037
_refine_ls_R_factor_all 0.0434
_refine_ls_R_factor_gt 0.0295
_refine_ls_shift/su_max 0.002
_refine_ls_shift/su_mean 0.000
_refine_ls_structure_factor_coef Fsqd
_refine_ls_weighting_details 'calc w=1/[\s^2^(Fo^2^)+(0.0278P)^2^+12.2211P] where P=(Fo^2^+2Fc^2^)/3'
_refine_ls_weighting_scheme calc
_refine_ls_wR_factor_gt 0.0636
_refine_ls_wR_factor_ref 0.0688
_reflns_number_gt 10991
_reflns_number_total 13383
_reflns_threshold_expression >2sigma(I)
_cod_data_source_file om6b00333_si_002.cif
_cod_data_source_block sv7
_cod_depositor_comments
;

2020-05-08
Z value and formula fixed to values more according to usual
chemical conventions.                 miguel
;
_cod_original_formula_sum 'C86 H109 Cl2 Ir2 N2 P4'
_cod_original_formula_weight 1749.93
_cod_original_formula_units_Z 4
_cod_original_cell_volume 7591.9(13)
_cod_original_sg_symbol_H-M P2(1)/n
_cod_database_code 4088705

loop_
_symmetry_equiv_pos_as_xyz
'x, y, z'
'-x+1/2, y+1/2, -z+1/2'
'-x, -y, -z'
'x-1/2, -y-1/2, z-1/2'

loop_
_atom_site_label
_atom_site_type_symbol
_atom_site_fract_x
_atom_site_fract_y
_atom_site_fract_z
_atom_site_U_iso_or_equiv
_atom_site_adp_type
_atom_site_occupancy
_atom_site_symmetry_multiplicity
_atom_site_calc_flag
_atom_site_refinement_flags
Ir1 Ir 0.637116(7) 0.641123(13) 0.370200(5) 0.01121(5) Uani 1 1 d .
H1 H 0.570(2) 0.572(4) 0.3632(15) 0.044(15) Uiso 1 1 d .
N1 N 0.72692(15) 0.7521(3) 0.38102(11) 0.0130(8) Uani 1 1 d .
Cl1 Cl 0.69999(5) 0.45515(9) 0.38478(3) 0.0177(2) Uani 1 1 d .
Ir2 Ir 0.145506(7) 0.616656(14) 0.373593(5) 0.01179(5) Uani 1 1 d .
N2 N 0.23623(15) 0.7247(3) 0.38442(11) 0.0114(7) Uani 1 1 d .
Cl2 Cl 0.20798(5) 0.42887(9) 0.38610(3) 0.0181(2) Uani 1 1 d .
P11 P 0.66388(5) 0.62422(9) 0.30362(3) 0.0121(2) Uani 1 1 d .
C11 C 0.70673(19) 0.8701(3) 0.36132(12) 0.0124(9) Uani 1 1 d .
C10 C 0.6396(2) 0.8937(4) 0.35331(13) 0.0149(9) Uani 1 1 d .
P12 P 0.63667(5) 0.65871(9) 0.44052(3) 0.0125(2) Uani 1 1 d .
C12 C 0.7500(2) 0.9512(4) 0.35174(13) 0.0173(10) Uani 1 1 d .
H12 H 0.7943 0.9311 0.3545 0.021 Uiso 1 1 calc R
C15 C 0.6192(2) 1.0086(4) 0.33928(13) 0.0183(10) Uani 1 1 d .
C16 C 0.5525(2) 1.0316(4) 0.33031(14) 0.0214(10) Uani 1 1 d .
H16 H 0.5374 1.1090 0.3223 0.026 Uiso 1 1 calc R
C17 C 0.5098(2) 0.9422(4) 0.33316(14) 0.0241(11) Uani 1 1 d .
H17 H 0.4650 0.9585 0.3270 0.029 Uiso 1 1 calc R
C18 C 0.5303(2) 0.8266(4) 0.34501(13) 0.0174(10) Uani 1 1 d .
H18 H 0.4993 0.7659 0.3456 0.021 Uiso 1 1 calc R
C58 C 0.1036(2) 0.8548(4) 0.46227(15) 0.0253(11) Uani 1 1 d .
H58A H 0.0899 0.8729 0.4325 0.038 Uiso 1 1 calc R
H58B H 0.1492 0.8744 0.4705 0.038 Uiso 1 1 calc R
H58C H 0.0780 0.9017 0.4790 0.038 Uiso 1 1 calc R
C57 C 0.0228(2) 0.6894(4) 0.45708(16) 0.0293(12) Uani 1 1 d .
H57A H 0.0102 0.6981 0.4267 0.044 Uiso 1 1 calc R
H57B H -0.0038 0.7413 0.4714 0.044 Uiso 1 1 calc R
H57C H 0.0168 0.6069 0.4650 0.044 Uiso 1 1 calc R
C56 C 0.0935(2) 0.7236(4) 0.46976(14) 0.0196(10) Uani 1 1 d .
H56 H 0.1050 0.7100 0.5007 0.024 Uiso 1 1 calc R
C55 C 0.6734(2) 0.7594(4) 0.22919(14) 0.0227(11) Uani 1 1 d .
H55A H 0.7183 0.7736 0.2420 0.034 Uiso 1 1 calc R
H55B H 0.6567 0.8291 0.2128 0.034 Uiso 1 1 calc R
H55C H 0.6711 0.6902 0.2107 0.034 Uiso 1 1 calc R
C54 C 0.6644(2) 0.4586(4) 0.23380(14) 0.0222(10) Uani 1 1 d .
H54A H 0.7075 0.4848 0.2305 0.033 Uiso 1 1 calc R
H54B H 0.6321 0.5066 0.2159 0.033 Uiso 1 1 calc R
H54C H 0.6588 0.3750 0.2257 0.033 Uiso 1 1 calc R
C53 C 0.5916(2) 0.4170(4) 0.28542(15) 0.0220(10) Uani 1 1 d .
H53A H 0.5880 0.4176 0.3152 0.033 Uiso 1 1 calc R
H53B H 0.5897 0.3352 0.2752 0.033 Uiso 1 1 calc R
H53C H 0.5561 0.4626 0.2695 0.033 Uiso 1 1 calc R
C52 C 0.5626(2) 0.7148(4) 0.24530(14) 0.0228(10) Uani 1 1 d .
H52A H 0.5378 0.7067 0.2682 0.034 Uiso 1 1 calc R
H52B H 0.5588 0.6419 0.2286 0.034 Uiso 1 1 calc R
H52C H 0.5459 0.7817 0.2274 0.034 Uiso 1 1 calc R
C51 C 0.63318(19) 0.7368(4) 0.26349(13) 0.0147(9) Uani 1 1 d .
H51 H 0.6337 0.8133 0.2792 0.018 Uiso 1 1 calc R
C50 C 0.6561(2) 0.4732(4) 0.27966(14) 0.0162(9) Uani 1 1 d .
H50 H 0.6904 0.4237 0.2965 0.019 Uiso 1 1 calc R
C61 C 0.0939(2) 0.4038(4) 0.45147(15) 0.0251(11) Uani 1 1 d .
H61A H 0.0947 0.3988 0.4213 0.038 Uiso 1 1 calc R
H61B H 0.0528 0.4374 0.4559 0.038 Uiso 1 1 calc R
H61C H 0.0990 0.3243 0.4638 0.038 Uiso 1 1 calc R
C60 C 0.1488(2) 0.4830(4) 0.47228(14) 0.0186(10) Uani 1 1 d .
H60 H 0.1895 0.4428 0.4680 0.022 Uiso 1 1 calc R
C59 C 0.1502(2) 0.4865(4) 0.51975(14) 0.0259(11) Uani 1 1 d .
H59A H 0.1507 0.4054 0.5306 0.039 Uiso 1 1 calc R
H59B H 0.1119 0.5279 0.5257 0.039 Uiso 1 1 calc R
H59C H 0.1889 0.5285 0.5333 0.039 Uiso 1 1 calc R
C49 C 0.5899(2) 0.8884(4) 0.45480(14) 0.0201(10) Uani 1 1 d .
H49A H 0.5654 0.9363 0.4719 0.030 Uiso 1 1 calc R
H49B H 0.5739 0.9031 0.4250 0.030 Uiso 1 1 calc R
H49C H 0.6356 0.9100 0.4613 0.030 Uiso 1 1 calc R
C48 C 0.6394(2) 0.5258(4) 0.51795(14) 0.0258(11) Uani 1 1 d .
H48A H 0.6408 0.4458 0.5298 0.039 Uiso 1 1 calc R
H48B H 0.6004 0.5663 0.5230 0.039 Uiso 1 1 calc R
H48C H 0.6773 0.5704 0.5312 0.039 Uiso 1 1 calc R
C19 C 0.5950(2) 0.8000(4) 0.35581(13) 0.0136(9) Uani 1 1 d .
P21 P 0.14711(5) 0.62749(10) 0.44429(3) 0.0139(2) Uani 1 1 d .
C20 C 0.1497(2) 0.8692(4) 0.35835(13) 0.0150(9) Uani 1 1 d .
C21 C 0.21651(19) 0.8433(4) 0.36556(13) 0.0140(6) Uani 1 1 d .
P22 P 0.17024(5) 0.60221(9) 0.30678(3) 0.0119(2) Uani 1 1 d .
C22 C 0.2604(2) 0.9234(4) 0.35567(13) 0.0160(9) Uani 1 1 d .
H22 H 0.3044 0.9019 0.3581 0.019 Uiso 1 1 calc R
C23 C 0.2401(2) 1.0378(4) 0.34190(13) 0.0207(10) Uani 1 1 d .
H23 H 0.2708 1.0935 0.3355 0.025 Uiso 1 1 calc R
C24 C 0.1771(2) 1.0696(4) 0.33756(14) 0.0220(10) Uani 1 1 d .
H24 H 0.1646 1.1485 0.3299 0.026 Uiso 1 1 calc R
C25 C 0.1299(2) 0.9854(4) 0.34437(13) 0.0168(9) Uani 1 1 d .
C26 C 0.0634(2) 1.0106(4) 0.33651(14) 0.0217(10) Uani 1 1 d .
H26 H 0.0489 1.0889 0.3294 0.026 Uiso 1 1 calc R
C27 C 0.0203(2) 0.9225(4) 0.33911(14) 0.0257(11) Uani 1 1 d .
H27 H -0.0244 0.9397 0.3330 0.031 Uiso 1 1 calc R
C28 C 0.0404(2) 0.8064(4) 0.35066(14) 0.0214(10) Uani 1 1 d .
H28 H 0.0086 0.7472 0.3516 0.026 Uiso 1 1 calc R
C29 C 0.10473(19) 0.7753(4) 0.36074(13) 0.0141(9) Uani 1 1 d .
C67 C 0.1750(2) 0.7395(4) 0.23165(14) 0.0244(11) Uani 1 1 d .
H67A H 0.1577 0.8104 0.2163 0.037 Uiso 1 1 calc R
H67B H 0.1701 0.6712 0.2127 0.037 Uiso 1 1 calc R
H67C H 0.2207 0.7514 0.2428 0.037 Uiso 1 1 calc R
C68 C 0.25752(19) 0.6264(3) 0.31995(13) 0.0147(9) Uani 1 1 d .
C69 C 0.28237(19) 0.6673(4) 0.36046(13) 0.0129(9) Uani 1 1 d .
C70 C 0.34724(19) 0.6564(4) 0.37540(13) 0.0147(9) Uani 1 1 d .
H70 H 0.3638 0.6780 0.4035 0.018 Uiso 1 1 calc R
C71 C 0.38882(19) 0.6141(4) 0.34967(14) 0.0170(10) Uani 1 1 d .
H71 H 0.4331 0.6042 0.3608 0.020 Uiso 1 1 calc R
C72 C 0.3668(2) 0.5863(4) 0.30818(13) 0.0150(9) Uani 1 1 d .
C73 C 0.30084(19) 0.5895(3) 0.29453(13) 0.0141(9) Uani 1 1 d .
H73 H 0.2845 0.5655 0.2666 0.017 Uiso 1 1 calc R
C74 C 0.4122(2) 0.5503(4) 0.27920(15) 0.0225(10) Uani 1 1 d .
H74A H 0.4249 0.6204 0.2647 0.034 Uiso 1 1 calc R
H74B H 0.3907 0.4935 0.2585 0.034 Uiso 1 1 calc R
H74C H 0.4505 0.5133 0.2955 0.034 Uiso 1 1 calc R
C75 C 0.22522(19) 0.7008(3) 0.46044(13) 0.0127(9) Uani 1 1 d .
C76 C 0.25952(19) 0.7446(3) 0.43050(13) 0.0125(9) Uani 1 1 d .
C77 C 0.31273(19) 0.8159(4) 0.44345(13) 0.0152(9) Uani 1 1 d .
H77 H 0.3355 0.8480 0.4231 0.018 Uiso 1 1 calc R
C78 C 0.3332(2) 0.8411(4) 0.48522(13) 0.0158(9) Uani 1 1 d .
H78 H 0.3706 0.8883 0.4932 0.019 Uiso 1 1 calc R
C79 C 0.3003(2) 0.7989(4) 0.51593(13) 0.0154(9) Uani 1 1 d .
C80 C 0.2469(2) 0.7287(4) 0.50266(13) 0.0160(9) Uani 1 1 d .
H80 H 0.2238 0.6981 0.5231 0.019 Uiso 1 1 calc R
C81 C 0.3206(2) 0.8313(4) 0.56148(13) 0.0205(10) Uani 1 1 d .
H81A H 0.2907 0.8902 0.5695 0.031 Uiso 1 1 calc R
H81B H 0.3642 0.8644 0.5657 0.031 Uiso 1 1 calc R
H81C H 0.3200 0.7603 0.5789 0.031 Uiso 1 1 calc R
C82 C 0.0664(3) 0.8540(5) 0.58466(16) 0.0355(13) Uani 1 1 d .
C83 C 0.1635(2) 0.7392(4) 0.60008(15) 0.0253(11) Uani 1 1 d .
H83 H 0.2081 0.7297 0.5994 0.030 Uiso 1 1 calc R
C84 C 0.1321(2) 0.8392(4) 0.58309(16) 0.0285(12) Uani 1 1 d .
H84 H 0.1547 0.8980 0.5704 0.034 Uiso 1 1 calc R
C85 C 0.1312(3) 0.6529(5) 0.61800(16) 0.0360(13) Uani 1 1 d .
H85 H 0.1534 0.5836 0.6292 0.043 Uiso 1 1 calc R
C86 C 0.0668(3) 0.6659(5) 0.61989(19) 0.0461(15) Uani 1 1 d .
H86 H 0.0445 0.6061 0.6323 0.055 Uiso 1 1 calc R
C87 C 0.0355(3) 0.7653(5) 0.60381(17) 0.0392(14) Uani 1 1 d .
H87 H -0.0087 0.7746 0.6057 0.047 Uiso 1 1 calc R
C88 C 0.0325(3) 0.9601(6) 0.5659(2) 0.063(2) Uani 1 1 d .
H88A H 0.0115 0.9422 0.5372 0.095 Uiso 1 1 calc R
H88B H 0.0635 1.0247 0.5654 0.095 Uiso 1 1 calc R
H88C H 0.0001 0.9842 0.5826 0.095 Uiso 1 1 calc R
C89 C 0.4287(2) 0.0866(4) 0.42954(16) 0.0324(12) Uani 1 1 d .
H89 H 0.4438 0.0177 0.4449 0.039 Uiso 1 1 calc R
C90 C 0.4688(2) 0.1500(4) 0.40907(16) 0.0306(12) Uani 1 1 d .
H90 H 0.5119 0.1239 0.4102 0.037 Uiso 1 1 calc R
C91 C 0.4484(2) 0.2511(4) 0.38678(15) 0.0274(12) Uani 1 1 d .
C92 C 0.3845(2) 0.2887(4) 0.38507(14) 0.0262(11) Uani 1 1 d .
H92 H 0.3692 0.3576 0.3697 0.031 Uiso 1 1 calc R
C93 C 0.3442(2) 0.2247(4) 0.40588(15) 0.0254(11) Uani 1 1 d .
H93 H 0.3011 0.2502 0.4053 0.031 Uiso 1 1 calc R
C94 C 0.3661(2) 0.1235(4) 0.42769(16) 0.0273(11) Uani 1 1 d .
H94 H 0.3377 0.0790 0.4415 0.033 Uiso 1 1 calc R
C95 C 0.4907(3) 0.3172(5) 0.36200(17) 0.0413(14) Uani 1 1 d .
H95A H 0.4771 0.3008 0.3321 0.062 Uiso 1 1 calc R
H95B H 0.5354 0.2916 0.3706 0.062 Uiso 1 1 calc R
H95C H 0.4875 0.4024 0.3671 0.062 Uiso 1 1 calc R
C66 C 0.0668(2) 0.6964(4) 0.25265(14) 0.0234(11) Uani 1 1 d .
H66A H 0.0611 0.6307 0.2326 0.035 Uiso 1 1 calc R
H66B H 0.0476 0.7685 0.2390 0.035 Uiso 1 1 calc R
H66C H 0.0458 0.6770 0.2766 0.035 Uiso 1 1 calc R
C65 C 0.13835(19) 0.7166(4) 0.26791(13) 0.0167(9) Uani 1 1 d .
H65 H 0.1410 0.7926 0.2840 0.020 Uiso 1 1 calc R
C64 C 0.1681(2) 0.4388(4) 0.23626(14) 0.0246(11) Uani 1 1 d .
H64A H 0.1344 0.4845 0.2186 0.037 Uiso 1 1 calc R
H64B H 0.1643 0.3551 0.2282 0.037 Uiso 1 1 calc R
H64C H 0.2104 0.4685 0.2325 0.037 Uiso 1 1 calc R
C63 C 0.0962(2) 0.3974(4) 0.28882(15) 0.0254(11) Uani 1 1 d .
H63A H 0.0941 0.3146 0.2796 0.038 Uiso 1 1 calc R
H63B H 0.0607 0.4420 0.2724 0.038 Uiso 1 1 calc R
H63C H 0.0927 0.4011 0.3186 0.038 Uiso 1 1 calc R
C62 C 0.1606(2) 0.4517(4) 0.28230(14) 0.0178(10) Uani 1 1 d .
H62 H 0.1949 0.4011 0.2987 0.021 Uiso 1 1 calc R
C43 C 0.75107(18) 0.6496(3) 0.31821(13) 0.0122(9) Uani 1 1 d .
C42 C 0.79588(19) 0.6096(3) 0.29371(13) 0.0141(9) Uani 1 1 d .
H42 H 0.7806 0.5825 0.2660 0.017 Uiso 1 1 calc R
C41 C 0.9086(2) 0.5682(4) 0.28098(14) 0.0223(10) Uani 1 1 d .
H41A H 0.9454 0.5292 0.2982 0.033 Uiso 1 1 calc R
H41B H 0.9238 0.6371 0.2670 0.033 Uiso 1 1 calc R
H41C H 0.8874 0.5125 0.2599 0.033 Uiso 1 1 calc R
C40 C 0.8615(2) 0.6083(3) 0.30852(14) 0.0159(9) Uani 1 1 d .
C39 C 0.8817(2) 0.6411(4) 0.34971(14) 0.0178(10) Uani 1 1 d .
H39 H 0.9260 0.6338 0.3615 0.021 Uiso 1 1 calc R
C38 C 0.83880(19) 0.6848(3) 0.37435(13) 0.0140(6) Uani 1 1 d .
H38 H 0.8541 0.7078 0.4025 0.017 Uiso 1 1 calc R
C37 C 0.77413(19) 0.6949(3) 0.35812(13) 0.0130(9) Uani 1 1 d .
C36 C 0.8118(2) 0.8612(4) 0.55795(13) 0.0223(10) Uani 1 1 d .
H36A H 0.8067 0.7917 0.5753 0.034 Uiso 1 1 calc R
H36B H 0.7856 0.9265 0.5657 0.034 Uiso 1 1 calc R
H36C H 0.8571 0.8851 0.5625 0.034 Uiso 1 1 calc R
C35 C 0.8022(2) 0.8474(4) 0.43975(14) 0.0172(9) Uani 1 1 d .
H35 H 0.8247 0.8799 0.4193 0.021 Uiso 1 1 calc R
C34 C 0.8230(2) 0.8730(4) 0.48144(14) 0.0184(10) Uani 1 1 d .
H34 H 0.8603 0.9205 0.4893 0.022 Uiso 1 1 calc R
C33 C 0.7903(2) 0.8306(4) 0.51224(14) 0.0172(10) Uani 1 1 d .
C32 C 0.7365(2) 0.7620(4) 0.49902(13) 0.0172(10) Uani 1 1 d .
H32 H 0.7132 0.7329 0.5196 0.021 Uiso 1 1 calc R
C31 C 0.71426(19) 0.7329(3) 0.45679(13) 0.0131(9) Uani 1 1 d .
C30 C 0.7491(2) 0.7752(3) 0.42677(13) 0.0143(9) Uani 1 1 d .
C44 C 0.6391(2) 0.5179(4) 0.47070(13) 0.0160(9) Uani 1 1 d .
H44 H 0.6803 0.4779 0.4674 0.019 Uiso 1 1 calc R
C45 C 0.5821(2) 0.7573(4) 0.46443(14) 0.0173(10) Uani 1 1 d .
H45 H 0.5938 0.7480 0.4955 0.021 Uiso 1 1 calc R
C47 C 0.5116(2) 0.7200(4) 0.45252(16) 0.0266(11) Uani 1 1 d .
H47A H 0.4848 0.7701 0.4674 0.040 Uiso 1 1 calc R
H47B H 0.5070 0.6370 0.4603 0.040 Uiso 1 1 calc R
H47C H 0.4979 0.7291 0.4222 0.040 Uiso 1 1 calc R
C46 C 0.5850(2) 0.4354(4) 0.45044(15) 0.0237(11) Uani 1 1 d .
H46A H 0.5908 0.3571 0.4636 0.036 Uiso 1 1 calc R
H46B H 0.5862 0.4282 0.4204 0.036 Uiso 1 1 calc R
H46C H 0.5434 0.4682 0.4544 0.036 Uiso 1 1 calc R
C14 C 0.6658(2) 1.0941(4) 0.33258(14) 0.0232(11) Uani 1 1 d .
H14 H 0.6526 1.1724 0.3244 0.028 Uiso 1 1 calc R
C13 C 0.7289(2) 1.0648(4) 0.33778(13) 0.0204(10) Uani 1 1 d .
H13 H 0.7593 1.1217 0.3319 0.025 Uiso 1 1 calc R

loop_
_atom_site_aniso_label
_atom_site_aniso_U_11
_atom_site_aniso_U_22
_atom_site_aniso_U_33
_atom_site_aniso_U_23
_atom_site_aniso_U_13
_atom_site_aniso_U_12
Ir1 0.01225(9) 0.01207(9) 0.00984(9) -0.00001(7) 0.00340(7) -0.00246(6)
N1 0.0135(18) 0.0144(18) 0.0114(19) -0.0002(14) 0.0034(15) 0.0005(14)
Cl1 0.0207(5) 0.0170(5) 0.0163(6) 0.0042(4) 0.0055(5) 0.0017(4)
Ir2 0.01218(9) 0.01401(9) 0.00965(9) -0.00067(7) 0.00320(7) -0.00355(6)
N2 0.0118(17) 0.0114(17) 0.0120(19) -0.0025(14) 0.0045(15) -0.0009(14)
Cl2 0.0239(6) 0.0148(5) 0.0166(6) 0.0030(4) 0.0064(5) 0.0009(4)
P11 0.0130(5) 0.0136(5) 0.0101(6) -0.0005(4) 0.0029(4) -0.0016(4)
C11 0.021(2) 0.012(2) 0.004(2) 0.0015(16) 0.0045(17) -0.0013(17)
C10 0.020(2) 0.014(2) 0.010(2) 0.0004(17) 0.0036(18) -0.0012(18)
P12 0.0148(5) 0.0126(5) 0.0108(6) 0.0001(4) 0.0046(5) -0.0029(4)
C12 0.020(2) 0.021(2) 0.012(2) -0.0022(18) 0.0065(19) -0.0049(19)
C15 0.032(3) 0.016(2) 0.008(2) -0.0045(17) 0.003(2) 0.0024(19)
C16 0.032(3) 0.017(2) 0.014(2) 0.0043(19) -0.002(2) 0.008(2)
C17 0.022(2) 0.033(3) 0.016(3) 0.003(2) -0.002(2) 0.009(2)
C18 0.015(2) 0.019(2) 0.017(2) -0.0027(19) 0.0010(19) 0.0014(18)
C58 0.028(3) 0.027(3) 0.023(3) -0.010(2) 0.009(2) 0.000(2)
C57 0.020(3) 0.036(3) 0.035(3) -0.001(2) 0.013(2) -0.002(2)
C56 0.020(2) 0.024(2) 0.015(2) -0.0036(19) 0.004(2) -0.0052(19)
C55 0.029(3) 0.023(2) 0.018(3) 0.005(2) 0.011(2) 0.003(2)
C54 0.023(2) 0.023(3) 0.021(3) -0.007(2) 0.005(2) -0.005(2)
C53 0.025(2) 0.016(2) 0.026(3) -0.005(2) 0.007(2) -0.0085(19)
C52 0.021(2) 0.027(3) 0.019(3) 0.002(2) 0.001(2) 0.000(2)
C51 0.017(2) 0.017(2) 0.009(2) -0.0017(17) 0.0002(18) -0.0010(18)
C50 0.018(2) 0.012(2) 0.018(2) -0.0020(18) 0.0025(19) -0.0016(17)
C61 0.029(3) 0.023(3) 0.024(3) 0.003(2) 0.005(2) -0.010(2)
C60 0.023(2) 0.017(2) 0.018(3) 0.0035(19) 0.007(2) -0.0056(19)
C59 0.036(3) 0.025(3) 0.017(3) 0.005(2) 0.006(2) -0.006(2)
C49 0.022(2) 0.021(2) 0.018(2) -0.0039(19) 0.004(2) 0.0041(19)
C48 0.040(3) 0.022(3) 0.016(3) 0.008(2) 0.006(2) -0.007(2)
C19 0.022(2) 0.013(2) 0.008(2) -0.0030(17) 0.0086(18) -0.0026(18)
P21 0.0147(5) 0.0166(6) 0.0111(6) -0.0007(5) 0.0040(5) -0.0046(4)
C20 0.022(2) 0.021(2) 0.003(2) -0.0021(17) 0.0034(18) -0.0013(18)
C21 0.0192(16) 0.0147(15) 0.0088(15) 0.0007(12) 0.0048(13) -0.0035(12)
P22 0.0124(5) 0.0141(5) 0.0096(6) -0.0016(4) 0.0032(4) -0.0020(4)
C22 0.020(2) 0.018(2) 0.010(2) -0.0003(18) 0.0022(18) -0.0043(18)
C23 0.032(3) 0.019(2) 0.013(2) -0.0011(19) 0.009(2) -0.007(2)
C24 0.040(3) 0.013(2) 0.013(2) -0.0002(18) 0.006(2) 0.003(2)
C25 0.029(3) 0.016(2) 0.005(2) -0.0004(17) 0.0025(19) 0.0014(19)
C26 0.025(3) 0.022(2) 0.018(3) 0.001(2) 0.003(2) 0.009(2)
C27 0.017(2) 0.037(3) 0.021(3) -0.001(2) -0.001(2) 0.007(2)
C28 0.018(2) 0.025(3) 0.022(3) 0.000(2) 0.004(2) 0.0000(19)
C29 0.015(2) 0.022(2) 0.006(2) -0.0041(17) 0.0046(18) -0.0054(18)
C67 0.032(3) 0.025(3) 0.017(3) 0.006(2) 0.006(2) 0.006(2)
C68 0.018(2) 0.012(2) 0.015(2) 0.0014(18) 0.0049(18) -0.0029(17)
C69 0.013(2) 0.015(2) 0.013(2) 0.0022(17) 0.0074(18) -0.0014(17)
C70 0.015(2) 0.016(2) 0.012(2) 0.0012(17) 0.0022(18) -0.0013(17)
C71 0.012(2) 0.017(2) 0.022(3) 0.0043(19) 0.0039(19) 0.0004(17)
C72 0.018(2) 0.013(2) 0.015(2) 0.0013(18) 0.0065(19) 0.0016(17)
C73 0.018(2) 0.012(2) 0.013(2) -0.0011(17) 0.0041(18) -0.0003(17)
C74 0.021(2) 0.023(3) 0.025(3) -0.002(2) 0.009(2) -0.001(2)
C75 0.013(2) 0.012(2) 0.012(2) 0.0000(17) 0.0004(18) -0.0030(17)
C76 0.016(2) 0.011(2) 0.010(2) -0.0013(17) 0.0028(18) -0.0007(17)
C77 0.014(2) 0.017(2) 0.015(2) 0.0018(18) 0.0033(18) -0.0036(17)
C78 0.019(2) 0.013(2) 0.016(2) -0.0022(18) 0.0015(19) -0.0031(18)
C79 0.022(2) 0.013(2) 0.011(2) 0.0004(17) 0.0027(19) -0.0013(18)
C80 0.022(2) 0.019(2) 0.008(2) -0.0011(18) 0.0059(19) -0.0057(18)
C81 0.029(3) 0.020(2) 0.013(2) -0.0036(19) 0.004(2) -0.008(2)
C82 0.042(3) 0.037(3) 0.024(3) -0.004(2) -0.004(3) 0.018(3)
C83 0.021(2) 0.029(3) 0.025(3) -0.007(2) 0.000(2) -0.002(2)
C84 0.029(3) 0.026(3) 0.031(3) -0.003(2) 0.006(2) 0.000(2)
C85 0.043(3) 0.040(3) 0.025(3) 0.000(2) 0.005(3) -0.004(3)
C86 0.050(4) 0.042(4) 0.046(4) 0.006(3) 0.010(3) -0.010(3)
C87 0.028(3) 0.053(4) 0.038(4) -0.011(3) 0.010(3) -0.008(3)
C88 0.071(5) 0.071(5) 0.052(4) 0.017(4) 0.024(4) 0.032(4)
C89 0.040(3) 0.028(3) 0.032(3) 0.002(2) 0.012(3) 0.006(2)
C90 0.029(3) 0.036(3) 0.026(3) -0.001(2) 0.002(2) 0.005(2)
C91 0.032(3) 0.031(3) 0.021(3) -0.010(2) 0.011(2) -0.014(2)
C92 0.039(3) 0.023(3) 0.016(3) -0.004(2) 0.003(2) -0.001(2)
C93 0.023(3) 0.026(3) 0.027(3) -0.007(2) 0.004(2) 0.003(2)
C94 0.028(3) 0.022(3) 0.031(3) -0.009(2) 0.003(2) -0.002(2)
C95 0.055(4) 0.037(3) 0.031(3) -0.002(3) 0.005(3) -0.012(3)
C66 0.018(2) 0.031(3) 0.019(3) 0.001(2) -0.003(2) 0.000(2)
C65 0.014(2) 0.023(2) 0.012(2) -0.0044(19) 0.0002(18) 0.0005(18)
C64 0.028(3) 0.025(3) 0.021(3) -0.007(2) 0.004(2) -0.001(2)
C63 0.029(3) 0.021(2) 0.028(3) -0.010(2) 0.008(2) -0.012(2)
C62 0.016(2) 0.020(2) 0.017(2) -0.0049(19) 0.0016(19) -0.0023(18)
C43 0.012(2) 0.010(2) 0.015(2) 0.0004(17) 0.0024(18) -0.0019(16)
C42 0.018(2) 0.012(2) 0.013(2) -0.0006(17) 0.0037(18) -0.0003(17)
C41 0.019(2) 0.027(3) 0.023(3) -0.001(2) 0.008(2) 0.001(2)
C40 0.021(2) 0.010(2) 0.019(2) 0.0031(18) 0.0077(19) -0.0042(17)
C39 0.012(2) 0.020(2) 0.020(3) 0.0036(19) 0.0012(19) -0.0044(18)
C38 0.0192(16) 0.0147(15) 0.0088(15) 0.0007(12) 0.0048(13) -0.0035(12)
C37 0.015(2) 0.012(2) 0.013(2) 0.0047(17) 0.0037(18) -0.0010(17)
C36 0.028(3) 0.027(3) 0.010(2) -0.0017(19) 0.000(2) -0.007(2)
C35 0.019(2) 0.017(2) 0.016(2) 0.0013(18) 0.0058(19) -0.0039(18)
C34 0.020(2) 0.020(2) 0.015(2) -0.0030(19) 0.0015(19) -0.0082(19)
C33 0.021(2) 0.015(2) 0.015(2) -0.0014(18) 0.0005(19) 0.0005(18)
C32 0.026(2) 0.016(2) 0.011(2) -0.0018(18) 0.009(2) -0.0029(18)
C31 0.014(2) 0.012(2) 0.014(2) 0.0008(17) 0.0041(18) 0.0000(17)
C30 0.020(2) 0.012(2) 0.010(2) 0.0030(17) 0.0004(18) -0.0007(17)
C44 0.019(2) 0.016(2) 0.014(2) 0.0033(18) 0.0035(19) -0.0029(18)
C45 0.018(2) 0.023(2) 0.013(2) -0.0033(18) 0.0054(19) 0.0007(18)
C47 0.018(2) 0.030(3) 0.034(3) -0.004(2) 0.011(2) 0.000(2)
C46 0.029(3) 0.020(2) 0.023(3) 0.004(2) 0.008(2) -0.006(2)
C14 0.040(3) 0.011(2) 0.018(3) 0.0019(19) 0.002(2) -0.002(2)
C13 0.033(3) 0.019(2) 0.011(2) 0.0012(18) 0.008(2) -0.007(2)

loop_
_atom_type_symbol
_atom_type_description
_atom_type_scat_dispersion_real
_atom_type_scat_dispersion_imag
_atom_type_scat_source
C C 0.0033 0.0016 'International Tables Vol C Tables 4.2.6.8 and 6.1.1.4'
H H 0.0000 0.0000 'International Tables Vol C Tables 4.2.6.8 and 6.1.1.4'
N N 0.0061 0.0033 'International Tables Vol C Tables 4.2.6.8 and 6.1.1.4'
P P 0.1023 0.0942 'International Tables Vol C Tables 4.2.6.8 and 6.1.1.4'
Cl Cl 0.1484 0.1585 'International Tables Vol C Tables 4.2.6.8 and 6.1.1.4'
Ir Ir -1.4442 7.9887 'International Tables Vol C Tables 4.2.6.8 and 6.1.1.4'

loop_
_geom_angle_atom_site_label_1
_geom_angle_atom_site_label_2
_geom_angle_atom_site_label_3
_geom_angle
C19 Ir1 N1 82.43(14)
C19 Ir1 P12 94.40(12)
N1 Ir1 P12 86.64(9)
C19 Ir1 P11 91.46(11)
N1 Ir1 P11 81.97(9)
P12 Ir1 P11 166.39(4)
C19 Ir1 Cl1 173.34(12)
N1 Ir1 Cl1 91.85(9)
P12 Ir1 Cl1 88.62(4)
P11 Ir1 Cl1 84.35(4)
C19 Ir1 H1 93.4(17)
N1 Ir1 H1 175.4(17)
P12 Ir1 H1 91.8(18)
P11 Ir1 H1 100.1(18)
Cl1 Ir1 H1 92.5(17)
C37 N1 C30 116.4(3)
C37 N1 C11 109.8(3)
C30 N1 C11 106.4(3)
C37 N1 Ir1 107.4(2)
C30 N1 Ir1 111.4(2)
C11 N1 Ir1 104.8(2)
C29 Ir2 N2 82.61(14)
C29 Ir2 P21 95.37(12)
N2 Ir2 P21 86.93(9)
C29 Ir2 P22 91.46(12)
N2 Ir2 P22 82.17(9)
P21 Ir2 P22 166.29(4)
C29 Ir2 Cl2 172.90(12)
N2 Ir2 Cl2 91.35(8)
P21 Ir2 Cl2 87.98(4)
P22 Ir2 Cl2 84.00(4)
C69 N2 C21 109.7(3)
C69 N2 C76 116.6(3)
C21 N2 C76 107.0(3)
C69 N2 Ir2 107.2(2)
C21 N2 Ir2 104.5(2)
C76 N2 Ir2 111.2(2)
C43 P11 C51 106.76(18)
C43 P11 C50 105.23(18)
C51 P11 C50 109.8(2)
C43 P11 Ir1 97.91(14)
C51 P11 Ir1 118.83(14)
C50 P11 Ir1 116.17(14)
C12 C11 C10 121.2(4)
C12 C11 N1 122.5(4)
C10 C11 N1 116.4(3)
C15 C10 C11 118.0(4)
C15 C10 C19 121.9(4)
C11 C10 C19 119.9(4)
C31 P12 C45 101.07(19)
C31 P12 C44 107.14(19)
C45 P12 C44 104.9(2)
C31 P12 Ir1 99.90(14)
C45 P12 Ir1 124.93(15)
C44 P12 Ir1 116.35(14)
C11 C12 C13 119.7(4)
C11 C12 H12 120.2
C13 C12 H12 120.2
C16 C15 C10 118.3(4)
C16 C15 C14 122.3(4)
C10 C15 C14 119.3(4)
C17 C16 C15 119.7(4)
C17 C16 H16 120.2
C15 C16 H16 120.2
C16 C17 C18 121.8(4)
C16 C17 H17 119.1
C18 C17 H17 119.1
C19 C18 C17 121.0(4)
C19 C18 H18 119.5
C17 C18 H18 119.5
C56 C58 H58A 109.5
C56 C58 H58B 109.5
H58A C58 H58B 109.5
C56 C58 H58C 109.5
H58A C58 H58C 109.5
H58B C58 H58C 109.5
C56 C57 H57A 109.5
C56 C57 H57B 109.5
H57A C57 H57B 109.5
C56 C57 H57C 109.5
H57A C57 H57C 109.5
H57B C57 H57C 109.5
C58 C56 C57 111.0(4)
C58 C56 P21 112.7(3)
C57 C56 P21 111.9(3)
C58 C56 H56 106.9
C57 C56 H56 106.9
P21 C56 H56 106.9
C51 C55 H55A 109.5
C51 C55 H55B 109.5
H55A C55 H55B 109.5
C51 C55 H55C 109.5
H55A C55 H55C 109.5
H55B C55 H55C 109.5
C50 C54 H54A 109.5
C50 C54 H54B 109.5
H54A C54 H54B 109.5
C50 C54 H54C 109.5
H54A C54 H54C 109.5
H54B C54 H54C 109.5
C50 C53 H53A 109.5
C50 C53 H53B 109.5
H53A C53 H53B 109.5
C50 C53 H53C 109.5
H53A C53 H53C 109.5
H53B C53 H53C 109.5
C51 C52 H52A 109.5
C51 C52 H52B 109.5
H52A C52 H52B 109.5
C51 C52 H52C 109.5
H52A C52 H52C 109.5
H52B C52 H52C 109.5
C52 C51 C55 111.8(4)
C52 C51 P11 111.2(3)
C55 C51 P11 116.9(3)
C52 C51 H51 105.3
C55 C51 H51 105.3
P11 C51 H51 105.3
C54 C50 C53 108.7(3)
C54 C50 P11 118.9(3)
C53 C50 P11 110.1(3)
C54 C50 H50 106.1
C53 C50 H50 106.1
P11 C50 H50 106.1
C60 C61 H61A 109.5
C60 C61 H61B 109.5
H61A C61 H61B 109.5
C60 C61 H61C 109.5
H61A C61 H61C 109.5
H61B C61 H61C 109.5
C61 C60 C59 110.0(4)
C61 C60 P21 110.3(3)
C59 C60 P21 117.4(3)
C61 C60 H60 106.1
C59 C60 H60 106.1
P21 C60 H60 106.1
C60 C59 H59A 109.5
C60 C59 H59B 109.5
H59A C59 H59B 109.5
C60 C59 H59C 109.5
H59A C59 H59C 109.5
H59B C59 H59C 109.5
C45 C49 H49A 109.5
C45 C49 H49B 109.5
H49A C49 H49B 109.5
C45 C49 H49C 109.5
H49A C49 H49C 109.5
H49B C49 H49C 109.5
C44 C48 H48A 109.5
C44 C48 H48B 109.5
H48A C48 H48B 109.5
C44 C48 H48C 109.5
H48A C48 H48C 109.5
H48B C48 H48C 109.5
C18 C19 C10 117.2(4)
C18 C19 Ir1 128.9(3)
C10 C19 Ir1 113.7(3)
C75 P21 C56 101.21(19)
C75 P21 C60 108.22(19)
C56 P21 C60 105.0(2)
C75 P21 Ir2 99.77(14)
C56 P21 Ir2 124.63(15)
C60 P21 Ir2 115.83(15)
C21 C20 C25 118.1(4)
C21 C20 C29 119.1(4)
C25 C20 C29 122.4(4)
C22 C21 C20 121.1(4)
C22 C21 N2 122.1(4)
C20 C21 N2 116.8(3)
C68 P22 C65 106.82(19)
C68 P22 C62 105.39(19)
C65 P22 C62 110.2(2)
C68 P22 Ir2 98.50(14)
C65 P22 Ir2 118.25(14)
C62 P22 Ir2 115.73(14)
C21 C22 C23 119.8(4)
C21 C22 H22 120.1
C23 C22 H22 120.1
C24 C23 C22 120.9(4)
C24 C23 H23 119.5
C22 C23 H23 119.5
C23 C24 C25 120.3(4)
C23 C24 H24 119.8
C25 C24 H24 119.8
C26 C25 C24 122.5(4)
C26 C25 C20 118.1(4)
C24 C25 C20 119.3(4)
C27 C26 C25 119.7(4)
C27 C26 H26 120.2
C25 C26 H26 120.2
C26 C27 C28 121.6(4)
C26 C27 H27 119.2
C28 C27 H27 119.2
C29 C28 C27 122.5(4)
C29 C28 H28 118.8
C27 C28 H28 118.8
C28 C29 C20 115.5(4)
C28 C29 Ir2 130.2(3)
C20 C29 Ir2 114.1(3)
C65 C67 H67A 109.5
C65 C67 H67B 109.5
H67A C67 H67B 109.5
C65 C67 H67C 109.5
H67A C67 H67C 109.5
H67B C67 H67C 109.5
C73 C68 C69 118.1(4)
C73 C68 P22 123.4(3)
C69 C68 P22 117.8(3)
C70 C69 C68 119.3(4)
C70 C69 N2 123.6(4)
C68 C69 N2 117.1(3)
C69 C70 C71 120.6(4)
C69 C70 H70 119.7
C71 C70 H70 119.7
C72 C71 C70 121.2(4)
C72 C71 H71 119.4
C70 C71 H71 119.4
C71 C72 C73 117.3(4)
C71 C72 C74 121.5(4)
C73 C72 C74 121.2(4)
C72 C73 C68 122.9(4)
C72 C73 H73 118.6
C68 C73 H73 118.6
C72 C74 H74A 109.5
C72 C74 H74B 109.5
H74A C74 H74B 109.5
C72 C74 H74C 109.5
H74A C74 H74C 109.5
H74B C74 H74C 109.5
C76 C75 C80 118.4(4)
C76 C75 P21 120.5(3)
C80 C75 P21 120.5(3)
C77 C76 C75 118.9(4)
C77 C76 N2 119.9(4)
C75 C76 N2 121.0(3)
C78 C77 C76 121.4(4)
C78 C77 H77 119.3
C76 C77 H77 119.3
C77 C78 C79 121.3(4)
C77 C78 H78 119.4
C79 C78 H78 119.4
C80 C79 C78 117.0(4)
C80 C79 C81 121.6(4)
C78 C79 C81 121.5(4)
C79 C80 C75 123.0(4)
C79 C80 H80 118.5
C75 C80 H80 118.5
C79 C81 H81A 109.5
C79 C81 H81B 109.5
H81A C81 H81B 109.5
C79 C81 H81C 109.5
H81A C81 H81C 109.5
H81B C81 H81C 109.5
C87 C82 C84 117.9(5)
C87 C82 C88 122.4(5)
C84 C82 C88 119.7(5)
C85 C83 C84 120.7(5)
C85 C83 H83 119.6
C84 C83 H83 119.6
C83 C84 C82 119.7(5)
C83 C84 H84 120.2
C82 C84 H84 120.2
C83 C85 C86 120.4(5)
C83 C85 H85 119.8
C86 C85 H85 119.8
C87 C86 C85 119.3(5)
C87 C86 H86 120.4
C85 C86 H86 120.4
C86 C87 C82 122.0(5)
C86 C87 H87 119.0
C82 C87 H87 119.0
C82 C88 H88A 109.5
C82 C88 H88B 109.5
H88A C88 H88B 109.5
C82 C88 H88C 109.5
H88A C88 H88C 109.5
H88B C88 H88C 109.5
C90 C89 C94 119.4(5)
C90 C89 H89 120.3
C94 C89 H89 120.3
C89 C90 C91 121.6(5)
C89 C90 H90 119.2
C91 C90 H90 119.2
C90 C91 C92 118.9(5)
C90 C91 C95 122.1(5)
C92 C91 C95 118.9(5)
C93 C92 C91 119.3(5)
C93 C92 H92 120.3
C91 C92 H92 120.3
C92 C93 C94 120.4(5)
C92 C93 H93 119.8
C94 C93 H93 119.8
C89 C94 C93 120.5(5)
C89 C94 H94 119.8
C93 C94 H94 119.8
C91 C95 H95A 109.5
C91 C95 H95B 109.5
H95A C95 H95B 109.5
C91 C95 H95C 109.5
H95A C95 H95C 109.5
H95B C95 H95C 109.5
C65 C66 H66A 109.5
C65 C66 H66B 109.5
H66A C66 H66B 109.5
C65 C66 H66C 109.5
H66A C66 H66C 109.5
H66B C66 H66C 109.5
C66 C65 C67 112.2(4)
C66 C65 P22 110.0(3)
C67 C65 P22 117.8(3)
C66 C65 H65 105.2
C67 C65 H65 105.2
P22 C65 H65 105.2
C62 C64 H64A 109.5
C62 C64 H64B 109.5
H64A C64 H64B 109.5
C62 C64 H64C 109.5
H64A C64 H64C 109.5
H64B C64 H64C 109.5
C62 C63 H63A 109.5
C62 C63 H63B 109.5
H63A C63 H63B 109.5
C62 C63 H63C 109.5
H63A C63 H63C 109.5
H63B C63 H63C 109.5
C64 C62 C63 109.5(4)
C64 C62 P22 118.5(3)
C63 C62 P22 109.8(3)
C64 C62 H62 106.1
C63 C62 H62 106.1
P22 C62 H62 106.1
C37 C43 C42 118.4(4)
C37 C43 P11 118.1(3)
C42 C43 P11 122.8(3)
C40 C42 C43 122.3(4)
C40 C42 H42 118.8
C43 C42 H42 118.8
C40 C41 H41A 109.5
C40 C41 H41B 109.5
H41A C41 H41B 109.5
C40 C41 H41C 109.5
H41A C41 H41C 109.5
H41B C41 H41C 109.5
C39 C40 C42 117.4(4)
C39 C40 C41 121.5(4)
C42 C40 C41 121.1(4)
C40 C39 C38 121.5(4)
C40 C39 H39 119.3
C38 C39 H39 119.3
C37 C38 C39 120.4(4)
C37 C38 H38 119.8
C39 C38 H38 119.8
C38 C37 C43 119.3(4)
C38 C37 N1 123.2(4)
C43 C37 N1 117.5(3)
C33 C36 H36A 109.5
C33 C36 H36B 109.5
H36A C36 H36B 109.5
C33 C36 H36C 109.5
H36A C36 H36C 109.5
H36B C36 H36C 109.5
C34 C35 C30 121.7(4)
C34 C35 H35 119.1
C30 C35 H35 119.1
C35 C34 C33 121.1(4)
C35 C34 H34 119.5
C33 C34 H34 119.5
C32 C33 C34 116.9(4)
C32 C33 C36 121.8(4)
C34 C33 C36 121.3(4)
C33 C32 C31 123.6(4)
C33 C32 H32 118.2
C31 C32 H32 118.2
C30 C31 C32 117.9(4)
C30 C31 P12 120.3(3)
C32 C31 P12 121.4(3)
C35 C30 C31 118.7(4)
C35 C30 N1 120.1(4)
C31 C30 N1 121.0(4)
C48 C44 C46 109.9(3)
C48 C44 P12 118.0(3)
C46 C44 P12 110.0(3)
C48 C44 H44 106.1
C46 C44 H44 106.1
P12 C44 H44 106.1
C49 C45 C47 110.5(4)
C49 C45 P12 113.5(3)
C47 C45 P12 111.9(3)
C49 C45 H45 106.8
C47 C45 H45 106.8
P12 C45 H45 106.8
C45 C47 H47A 109.5
C45 C47 H47B 109.5
H47A C47 H47B 109.5
C45 C47 H47C 109.5
H47A C47 H47C 109.5
H47B C47 H47C 109.5
C44 C46 H46A 109.5
C44 C46 H46B 109.5
H46A C46 H46B 109.5
C44 C46 H46C 109.5
H46A C46 H46C 109.5
H46B C46 H46C 109.5
C13 C14 C15 120.4(4)
C13 C14 H14 119.8
C15 C14 H14 119.8
C14 C13 C12 121.0(4)
C14 C13 H13 119.5
C12 C13 H13 119.5

loop_
_geom_bond_atom_site_label_1
_geom_bond_atom_site_label_2
_geom_bond_distance
Ir1 C19 2.020(4)
Ir1 N1 2.248(3)
Ir1 P12 2.2860(11)
Ir1 P11 2.3255(11)
Ir1 Cl1 2.4850(10)
Ir1 H1 1.60(5)
N1 C37 1.485(5)
N1 C30 1.498(5)
N1 C11 1.508(5)
Ir2 C29 1.999(4)
Ir2 N2 2.246(3)
Ir2 P21 2.2856(11)
Ir2 P22 2.3139(11)
Ir2 Cl2 2.4923(10)
N2 C69 1.491(5)
N2 C21 1.500(5)
N2 C76 1.506(5)
P11 C43 1.842(4)
P11 C51 1.854(4)
P11 C50 1.869(4)
C11 C12 1.365(6)
C11 C10 1.421(6)
C10 C15 1.417(6)
C10 C19 1.427(6)
P12 C31 1.835(4)
P12 C45 1.861(4)
P12 C44 1.861(4)
C12 C13 1.406(6)
C12 H12 0.9500
C15 C16 1.410(6)
C15 C14 1.421(6)
C16 C17 1.366(6)
C16 H16 0.9500
C17 C18 1.407(6)
C17 H17 0.9500
C18 C19 1.382(6)
C18 H18 0.9500
C58 C56 1.522(6)
C58 H58A 0.9800
C58 H58B 0.9800
C58 H58C 0.9800
C57 C56 1.526(6)
C57 H57A 0.9800
C57 H57B 0.9800
C57 H57C 0.9800
C56 P21 1.857(4)
C56 H56 1.0000
C55 C51 1.528(6)
C55 H55A 0.9800
C55 H55B 0.9800
C55 H55C 0.9800
C54 C50 1.532(6)
C54 H54A 0.9800
C54 H54B 0.9800
C54 H54C 0.9800
C53 C50 1.539(6)
C53 H53A 0.9800
C53 H53B 0.9800
C53 H53C 0.9800
C52 C51 1.525(6)
C52 H52A 0.9800
C52 H52B 0.9800
C52 H52C 0.9800
C51 H51 1.0000
C50 H50 1.0000
C61 C60 1.527(6)
C61 H61A 0.9800
C61 H61B 0.9800
C61 H61C 0.9800
C60 C59 1.532(6)
C60 P21 1.863(4)
C60 H60 1.0000
C59 H59A 0.9800
C59 H59B 0.9800
C59 H59C 0.9800
C49 C45 1.527(6)
C49 H49A 0.9800
C49 H49B 0.9800
C49 H49C 0.9800
C48 C44 1.531(6)
C48 H48A 0.9800
C48 H48B 0.9800
C48 H48C 0.9800
P21 C75 1.839(4)
C20 C21 1.419(6)
C20 C25 1.427(6)
C20 C29 1.433(6)
C21 C22 1.370(6)
P22 C68 1.838(4)
P22 C65 1.848(4)
P22 C62 1.871(4)
C22 C23 1.409(6)
C22 H22 0.9500
C23 C24 1.360(6)
C23 H23 0.9500
C24 C25 1.419(6)
C24 H24 0.9500
C25 C26 1.411(6)
C26 C27 1.359(6)
C26 H26 0.9500
C27 C28 1.408(6)
C27 H27 0.9500
C28 C29 1.386(6)
C28 H28 0.9500
C67 C65 1.533(6)
C67 H67A 0.9800
C67 H67B 0.9800
C67 H67C 0.9800
C68 C73 1.392(6)
C68 C69 1.405(6)
C69 C70 1.377(5)
C70 C71 1.392(6)
C70 H70 0.9500
C71 C72 1.381(6)
C71 H71 0.9500
C72 C73 1.387(6)
C72 C74 1.505(6)
C73 H73 0.9500
C74 H74A 0.9800
C74 H74B 0.9800
C74 H74C 0.9800
C75 C76 1.394(6)
C75 C80 1.401(6)
C76 C77 1.387(5)
C77 C78 1.378(6)
C77 H77 0.9500
C78 C79 1.389(6)
C78 H78 0.9500
C79 C80 1.385(6)
C79 C81 1.509(6)
C80 H80 0.9500
C81 H81A 0.9800
C81 H81B 0.9800
C81 H81C 0.9800
C82 C87 1.396(8)
C82 C84 1.404(7)
C82 C88 1.472(7)
C83 C85 1.372(7)
C83 C84 1.376(6)
C83 H83 0.9500
C84 H84 0.9500
C85 C86 1.378(7)
C85 H85 0.9500
C86 C87 1.359(8)
C86 H86 0.9500
C87 H87 0.9500
C88 H88A 0.9800
C88 H88B 0.9800
C88 H88C 0.9800
C89 C90 1.361(7)
C89 C94 1.377(7)
C89 H89 0.9500
C90 C91 1.379(7)
C90 H90 0.9500
C91 C92 1.406(6)
C91 C95 1.496(7)
C92 C93 1.374(6)
C92 H92 0.9500
C93 C94 1.380(6)
C93 H93 0.9500
C94 H94 0.9500
C95 H95A 0.9800
C95 H95B 0.9800
C95 H95C 0.9800
C66 C65 1.523(6)
C66 H66A 0.9800
C66 H66B 0.9800
C66 H66C 0.9800
C65 H65 1.0000
C64 C62 1.532(6)
C64 H64A 0.9800
C64 H64B 0.9800
C64 H64C 0.9800
C63 C62 1.536(6)
C63 H63A 0.9800
C63 H63B 0.9800
C63 H63C 0.9800
C62 H62 1.0000
C43 C37 1.398(6)
C43 C42 1.407(6)
C42 C40 1.385(6)
C42 H42 0.9500
C41 C40 1.513(6)
C41 H41A 0.9800
C41 H41B 0.9800
C41 H41C 0.9800
C40 C39 1.380(6)
C39 C38 1.394(6)
C39 H39 0.9500
C38 C37 1.381(5)
C38 H38 0.9500
C36 C33 1.512(6)
C36 H36A 0.9800
C36 H36B 0.9800
C36 H36C 0.9800
C35 C34 1.377(6)
C35 C30 1.391(6)
C35 H35 0.9500
C34 C33 1.389(6)
C34 H34 0.9500
C33 C32 1.380(6)
C32 C31 1.407(6)
C32 H32 0.9500
C31 C30 1.397(6)
C44 C46 1.532(6)
C44 H44 1.0000
C45 C47 1.530(6)
C45 H45 1.0000
C47 H47A 0.9800
C47 H47B 0.9800
C47 H47C 0.9800
C46 H46A 0.9800
C46 H46B 0.9800
C46 H46C 0.9800
C14 C13 1.353(6)
C14 H14 0.9500
C13 H13 0.9500
